data_4309986
loop_
_publ_author_name
'Jubo Zhang'
'Khaldoon A. Barakat'
'Thomas R. Cundari'
'T. Brent Gunnoe'
'Paul D. Boyle'
'Jeffrey L. Petersen'
'Cynthia S. Day'

_publ_section_title
;
Synthesis of the Five-Coordinate Ruthenium(II) Complexes
[(PCP)Ru(CO)(L)][BAr'4] {PCP = 2,6-(CH2PtBu2)2C6H3, BAr'4=
3,5-(CF3)2C6H3, L = \h1-ClCH2Cl, \h1-N2, or \m-Cl-Ru(PCP)(CO)}:
Reactions with Phenyldiazomethane and Phenylacetylene
;
_journal_name_full 'Inorganic Chemistry'
_journal_page_first 8379
_journal_page_last 8390
_journal_paper_doi 10.1021/ic051074k
_journal_volume 44
_journal_year 2005
_chemical_formula_sum 'C64 H61 B F24 O P2 Ru'
_chemical_formula_weight 1475.95
_chemical_name_systematic
; 
[(PCP-CHPh)Ru(CO)][BAr'4]
;
_space_group_IT_number 2
_symmetry_cell_setting triclinic
_symmetry_space_group_name_Hall '-P 1'
_symmetry_space_group_name_H-M 'P -1'
_atom_sites_solution_hydrogens geom
_atom_sites_solution_primary direct
_atom_sites_solution_secondary difmap
_audit_creation_method SHELXL-97
_cell_angle_alpha 73.8410(10)
_cell_angle_beta 79.9790(10)
_cell_angle_gamma 89.8710(10)
_cell_formula_units_Z 2
_cell_length_a 12.7936(8)
_cell_length_b 15.1290(10)
_cell_length_c 18.1187(11)
_cell_measurement_temperature 295(2)
_cell_volume 3313.1(4)
_computing_structure_refinement 'SHELXL-97 (Sheldrick, 1997)'
_computing_structure_solution 'SHELXS-97 (Sheldrick, 1990)'
_diffrn_ambient_temperature 295(2)
_diffrn_measured_fraction_theta_full 0.939
_diffrn_measured_fraction_theta_max 0.939
_diffrn_radiation_monochromator graphite
_diffrn_radiation_source 'fine-focus sealed tube'
_diffrn_radiation_type MoK\a
_diffrn_radiation_wavelength 0.71073
_diffrn_reflns_av_R_equivalents 0.0455
_diffrn_reflns_av_sigmaI/netI 0.0947
_diffrn_reflns_limit_h_max 15
_diffrn_reflns_limit_h_min -16
_diffrn_reflns_limit_k_max 19
_diffrn_reflns_limit_k_min -19
_diffrn_reflns_limit_l_max 23
_diffrn_reflns_limit_l_min -23
_diffrn_reflns_number 22237
_diffrn_reflns_theta_full 27.43
_diffrn_reflns_theta_max 27.43
_diffrn_reflns_theta_min 2.08
_exptl_absorpt_coefficient_mu 0.393
_exptl_absorpt_correction_type empirical
_exptl_absorpt_process_details SADABS
_exptl_crystal_colour 'dark red '
_exptl_crystal_density_diffrn 1.480
_exptl_crystal_density_method 'not measured'
_exptl_crystal_F_000 1496
_exptl_crystal_size_max 0.52
_exptl_crystal_size_mid 0.34
_exptl_crystal_size_min 0.30
_refine_diff_density_max 0.460
_refine_diff_density_min -0.403
_refine_diff_density_rms 0.079
_refine_ls_extinction_method none
_refine_ls_goodness_of_fit_ref 1.023
_refine_ls_hydrogen_treatment mixed
_refine_ls_matrix_type full
_refine_ls_number_parameters 1074
_refine_ls_number_reflns 14198
_refine_ls_number_restraints 72
_refine_ls_restrained_S_all 6.027
_refine_ls_R_factor_all 0.0817
_refine_ls_R_factor_gt 0.0624
_refine_ls_shift/su_max 0.104
_refine_ls_shift/su_mean 0.004
_refine_ls_structure_factor_coef Fsqd
_refine_ls_weighting_details 'calc w=1/[\s^2^(Fo^2^)+(0.1049P)^2^+0.0000P] where P=(Fo^2^+2Fc^2^)/3'
_refine_ls_weighting_scheme calc
_refine_ls_wR_factor_gt 0.1642
_refine_ls_wR_factor_ref 0.1814
_reflns_number_gt 10903
_reflns_number_total 14198
_reflns_threshold_expression >2sigma(I)
_cod_data_source_file ic051074ksi20050629_043939_5.cif
_cod_data_source_block compound-7
_cod_database_code 4309986

loop_
_symmetry_equiv_pos_as_xyz
'x, y, z'
'-x, -y, -z'

loop_
_atom_site_label
_atom_site_type_symbol
_atom_site_fract_x
_atom_site_fract_y
_atom_site_fract_z
_atom_site_U_iso_or_equiv
_atom_site_adp_type
_atom_site_occupancy
_atom_site_symmetry_multiplicity
_atom_site_calc_flag
_atom_site_refinement_flags
_atom_site_disorder_assembly
_atom_site_disorder_group
Ru1 Ru 0.76748(5) 0.83443(4) 0.72350(3) 0.04308(18) Uani 1 1 d . . .
P1 P 0.7110(3) 0.98632(17) 0.68043(13) 0.0625(8) Uani 1 1 d . . .
P2 P 0.7869(2) 0.67891(18) 0.79499(14) 0.0604(8) Uani 1 1 d . . .
O1 O 0.9199(8) 0.8325(7) 0.5814(4) 0.106(4) Uani 1 1 d . . .
C1 C 0.8579(9) 0.8331(8) 0.6359(5) 0.066(3) Uani 1 1 d . . .
C2 C 0.7621(8) 0.8628(6) 0.8440(4) 0.051(2) Uani 1 1 d . . .
C3 C 0.6954(10) 0.9386(7) 0.8380(5) 0.066(3) Uani 1 1 d . . .
C4 C 0.6061(11) 0.9324(10) 0.8938(6) 0.093(5) Uani 1 1 d . . .
H4 H 0.5642 0.9830 0.8917 0.112 Uiso 1 1 calc R . .
C5 C 0.5780(12) 0.8530(11) 0.9524(6) 0.100(5) Uani 1 1 d . . .
H5 H 0.5210 0.8520 0.9923 0.120 Uiso 1 1 calc R . .
C6 C 0.6319(10) 0.7752(9) 0.9532(5) 0.080(4) Uani 1 1 d . . .
H6 H 0.6066 0.7201 0.9903 0.096 Uiso 1 1 calc R . .
C7 C 0.7248(8) 0.7772(7) 0.8991(4) 0.056(3) Uani 1 1 d . . .
C8 C 0.7145(11) 1.0249(7) 0.7680(5) 0.077(4) Uani 1 1 d . . .
H8A H 0.7830 1.0549 0.7640 0.093 Uiso 1 1 calc R . .
H8B H 0.6597 1.0682 0.7736 0.093 Uiso 1 1 calc R . .
C9 C 0.7797(9) 0.6902(7) 0.8950(5) 0.061(3) Uani 1 1 d D . .
H9A H 0.7403 0.6374 0.9330 0.073 Uiso 1 1 calc R . .
H9B H 0.8507 0.6930 0.9066 0.073 Uiso 1 1 calc R . .
C10 C 0.8667(7) 0.8677(7) 0.7942(5) 0.054(3) Uani 1 1 d . . .
H10 H 0.902(8) 0.812(7) 0.816(5) 0.065 Uiso 1 1 calc . . .
C11 C 0.9466(9) 0.9464(9) 0.7746(6) 0.080(4) Uani 1 1 d . . .
C12 C 1.0366(11) 0.9485(12) 0.7195(7) 0.112(6) Uani 1 1 d . . .
H12 H 1.0432 0.9037 0.6929 0.134 Uiso 1 1 calc R . .
C13 C 1.1169(13) 1.0156(16) 0.7029(9) 0.173(8) Uani 1 1 d . . .
H13 H 1.1764 1.0159 0.6651 0.208 Uiso 1 1 calc R . .
C14 C 1.1096(14) 1.0802(14) 0.7407(9) 0.178(7) Uani 1 1 d . . .
H14 H 1.1637 1.1256 0.7285 0.213 Uiso 1 1 calc R . .
C15 C 1.0220(14) 1.0805(12) 0.7982(8) 0.149(5) Uani 1 1 d . . .
H15 H 1.0168 1.1255 0.8245 0.178 Uiso 1 1 calc R . .
C16 C 0.9413(11) 1.0107(9) 0.8156(6) 0.103(4) Uani 1 1 d . . .
H16 H 0.8836 1.0081 0.8553 0.124 Uiso 1 1 calc R . .
C17 C 0.7805(13) 1.0819(9) 0.5956(6) 0.093(5) Uani 1 1 d . . .
C18 C 0.8954(14) 1.0932(12) 0.6085(8) 0.129(7) Uani 1 1 d . . .
H18A H 0.9338 1.1406 0.5655 0.194 Uiso 1 1 calc R . .
H18B H 0.9298 1.0361 0.6121 0.194 Uiso 1 1 calc R . .
H18C H 0.8938 1.1099 0.6561 0.194 Uiso 1 1 calc R . .
C19 C 0.7247(18) 1.1711(10) 0.5893(8) 0.140(8) Uani 1 1 d . . .
H19A H 0.7219 1.1881 0.6369 0.210 Uiso 1 1 calc R . .
H19B H 0.6537 1.1631 0.5808 0.210 Uiso 1 1 calc R . .
H19C H 0.7629 1.2187 0.5464 0.210 Uiso 1 1 calc R . .
C20 C 0.7892(15) 1.0565(10) 0.5194(6) 0.106(6) Uani 1 1 d . . .
H20A H 0.7202 1.0568 0.5053 0.159 Uiso 1 1 calc R . .
H20B H 0.8164 0.9962 0.5258 0.159 Uiso 1 1 calc R . .
H20C H 0.8364 1.1005 0.4789 0.159 Uiso 1 1 calc R . .
C21 C 0.5650(10) 0.9713(10) 0.6764(6) 0.088(4) Uani 1 1 d . . .
C22 C 0.4937(14) 1.0425(14) 0.7054(9) 0.155(7) Uani 1 1 d . . .
H22A H 0.5166 1.1035 0.6730 0.232 Uiso 1 1 calc R . .
H22B H 0.4992 1.0379 0.7585 0.232 Uiso 1 1 calc R . .
H22C H 0.4211 1.0302 0.7025 0.232 Uiso 1 1 calc R . .
C23 C 0.5474(12) 0.9760(12) 0.5946(7) 0.111(5) Uani 1 1 d . . .
H23A H 0.5596 1.0384 0.5621 0.167 Uiso 1 1 calc R . .
H23B H 0.4756 0.9554 0.5969 0.167 Uiso 1 1 calc R . .
H23C H 0.5958 0.9372 0.5731 0.167 Uiso 1 1 calc R . .
C24 C 0.5324(13) 0.8757(15) 0.7288(9) 0.127(7) Uani 1 1 d . . .
H24A H 0.4666 0.8558 0.7184 0.190 Uiso 1 1 calc R . .
H24B H 0.5234 0.8761 0.7824 0.190 Uiso 1 1 calc R . .
H24C H 0.5864 0.8341 0.7189 0.190 Uiso 1 1 calc R . .
C25 C 0.6656(12) 0.6080(8) 0.7983(7) 0.095(4) Uani 1 1 d . . .
C26 C 0.5689(11) 0.6425(12) 0.8460(8) 0.116(5) Uani 1 1 d . . .
H26A H 0.5045 0.6137 0.8415 0.174 Uiso 1 1 calc R . .
H26B H 0.5666 0.7082 0.8260 0.174 Uiso 1 1 calc R . .
H26C H 0.5760 0.6270 0.9000 0.174 Uiso 1 1 calc R . .
C27 C 0.6486(16) 0.6233(13) 0.7139(8) 0.141(6) Uani 1 1 d . . .
H27A H 0.7088 0.6030 0.6843 0.211 Uiso 1 1 calc R . .
H27B H 0.6406 0.6877 0.6906 0.211 Uiso 1 1 calc R . .
H27C H 0.5857 0.5889 0.7138 0.211 Uiso 1 1 calc R . .
C28 C 0.669(2) 0.5040(11) 0.8365(9) 0.160(9) Uani 1 1 d . . .
H28A H 0.6047 0.4735 0.8334 0.240 Uiso 1 1 calc R . .
H28B H 0.6752 0.4932 0.8902 0.240 Uiso 1 1 calc R . .
H28C H 0.7289 0.4802 0.8095 0.240 Uiso 1 1 calc R . .
C29 C 0.9107(14) 0.6175(10) 0.7767(8) 0.110(5) Uani 1 1 d . . .
C30 C 1.0040(12) 0.6820(14) 0.7656(10) 0.137(7) Uani 1 1 d . . .
H30A H 1.0028 0.7007 0.8122 0.206 Uiso 1 1 calc R . .
H30B H 1.0008 0.7352 0.7225 0.206 Uiso 1 1 calc R . .
H30C H 1.0685 0.6516 0.7550 0.206 Uiso 1 1 calc R . .
C31 C 0.9161(19) 0.5908(11) 0.7012(9) 0.160(8) Uani 1 1 d . . .
H31A H 0.9506 0.5336 0.7055 0.240 Uiso 1 1 calc R . .
H31B H 0.9556 0.6380 0.6586 0.240 Uiso 1 1 calc R . .
H31C H 0.8454 0.5838 0.6918 0.240 Uiso 1 1 calc R . .
C32 C 0.9202(17) 0.5316(13) 0.8468(11) 0.160(8) Uani 1 1 d . . .
H32A H 0.8729 0.4824 0.8469 0.239 Uiso 1 1 calc R . .
H32B H 0.9017 0.5477 0.8949 0.239 Uiso 1 1 calc R . .
H32C H 0.9919 0.5122 0.8414 0.239 Uiso 1 1 calc R . .
B1 B 0.6800(7) 0.6478(7) 0.2433(5) 0.046(3) Uani 1 1 d . . .
C33 C 0.7289(6) 0.6660(6) 0.3160(4) 0.044(2) Uani 1 1 d . . .
C34 C 0.6779(7) 0.7160(6) 0.3650(4) 0.047(2) Uani 1 1 d . . .
H34 H 0.6103 0.7360 0.3590 0.057 Uiso 1 1 calc R . .
C35 C 0.7243(7) 0.7368(6) 0.4220(4) 0.051(2) Uani 1 1 d . A .
C36 C 0.8246(8) 0.7095(7) 0.4326(5) 0.057(3) Uani 1 1 d . . .
H36 H 0.8559 0.7235 0.4708 0.069 Uiso 1 1 calc R . .
C37 C 0.8772(7) 0.6609(8) 0.3847(6) 0.060(3) Uani 1 1 d . B .
C38 C 0.8302(7) 0.6393(7) 0.3284(5) 0.055(3) Uani 1 1 d . . .
H38 H 0.8677 0.6057 0.2975 0.066 Uiso 1 1 calc R . .
C39 C 0.6651(9) 0.7903(8) 0.4716(5) 0.068(3) Uani 1 1 d D . .
C40 C 0.9871(10) 0.6321(10) 0.3941(7) 0.096(5) Uani 1 1 d D . .
C41 C 0.7430(7) 0.7272(6) 0.1666(4) 0.047(2) Uani 1 1 d . . .
C42 C 0.7128(8) 0.8175(7) 0.1476(5) 0.054(3) Uani 1 1 d . . .
H42 H 0.6518 0.8327 0.1768 0.064 Uiso 1 1 calc R . .
C43 C 0.7708(8) 0.8870(7) 0.0859(5) 0.060(3) Uani 1 1 d . C .
C44 C 0.8630(8) 0.8668(7) 0.0425(5) 0.061(3) Uani 1 1 d . . .
H44 H 0.9018 0.9123 0.0012 0.073 Uiso 1 1 calc R . .
C45 C 0.8960(7) 0.7785(8) 0.0615(5) 0.058(3) Uani 1 1 d . B .
C46 C 0.8371(7) 0.7096(7) 0.1224(5) 0.053(3) Uani 1 1 d . . .
H46 H 0.8613 0.6502 0.1339 0.063 Uiso 1 1 calc R . .
C47 C 0.7341(11) 0.9813(8) 0.0697(7) 0.083(4) Uani 1 1 d D . .
C48 C 0.9978(8) 0.7542(9) 0.0175(6) 0.076(4) Uani 1 1 d D . .
C49 C 0.6985(6) 0.5437(6) 0.2354(4) 0.046(2) Uani 1 1 d . . .
C50 C 0.7036(7) 0.5233(7) 0.1640(5) 0.053(3) Uani 1 1 d . . .
H50 H 0.7018 0.5716 0.1193 0.064 Uiso 1 1 calc R . .
C51 C 0.7110(9) 0.4357(7) 0.1570(5) 0.061(3) Uani 1 1 d . D .
C52 C 0.7105(9) 0.3609(7) 0.2211(6) 0.064(3) Uani 1 1 d . . .
H52 H 0.7148 0.3013 0.2165 0.077 Uiso 1 1 calc R . .
C53 C 0.7034(8) 0.3782(7) 0.2923(5) 0.059(3) Uani 1 1 d . A .
C54 C 0.6993(8) 0.4667(7) 0.2995(5) 0.055(3) Uani 1 1 d . . .
H54 H 0.6969 0.4754 0.3485 0.066 Uiso 1 1 calc R . .
C55 C 0.7234(13) 0.4204(9) 0.0780(7) 0.100(5) Uani 1 1 d D . .
C56 C 0.7017(12) 0.2987(9) 0.3640(7) 0.094(5) Uani 1 1 d D . .
C57 C 0.5505(6) 0.6548(6) 0.2579(4) 0.044(2) Uani 1 1 d . . .
C58 C 0.4908(7) 0.6064(6) 0.3308(4) 0.049(2) Uani 1 1 d . . .
H58 H 0.5263 0.5743 0.3699 0.059 Uiso 1 1 calc R . .
C59 C 0.3806(7) 0.6051(6) 0.3464(5) 0.050(2) Uani 1 1 d . E .
C60 C 0.3252(7) 0.6518(6) 0.2903(5) 0.052(2) Uani 1 1 d . . .
H60 H 0.2514 0.6521 0.3009 0.063 Uiso 1 1 calc R . .
C61 C 0.3820(7) 0.6985(6) 0.2175(5) 0.050(2) Uani 1 1 d . B .
C62 C 0.4919(7) 0.6993(6) 0.2021(4) 0.048(2) Uani 1 1 d . . .
H62 H 0.5276 0.7308 0.1525 0.058 Uiso 1 1 calc R . .
C63 C 0.3225(8) 0.5516(8) 0.4255(5) 0.069(3) Uani 1 1 d D . .
C64 C 0.3251(8) 0.7483(8) 0.1538(6) 0.068(3) Uani 1 1 d D . .
F1 F 0.5610(8) 0.7859(9) 0.4774(6) 0.113(4) Uani 0.676(7) 1 d PD A 1
F2 F 0.6874(12) 0.8800(8) 0.4425(8) 0.131(5) Uani 0.676(7) 1 d PD A 1
F3 F 0.6828(12) 0.7702(10) 0.5420(5) 0.132(5) Uani 0.676(7) 1 d PD A 1
F1' F 0.621(2) 0.8549(18) 0.4390(13) 0.148(9) Uani 0.324(7) 1 d PD A 2
F2' F 0.600(2) 0.732(2) 0.5300(14) 0.138(11) Uani 0.324(7) 1 d PD A 2
F3' F 0.725(2) 0.8202(17) 0.5123(13) 0.119(7) Uani 0.324(7) 1 d PD A 2
F4 F 1.0190(7) 0.6494(8) 0.4534(6) 0.116(4) Uani 0.757(5) 1 d PD B 1
F5 F 0.9944(8) 0.5406(8) 0.4086(7) 0.121(4) Uani 0.757(5) 1 d PD B 1
F6 F 1.0551(8) 0.6686(14) 0.3322(8) 0.172(9) Uani 0.757(5) 1 d PD B 1
F4' F 0.994(4) 0.572(3) 0.456(2) 0.31(4) Uani 0.243(5) 1 d PD B 2
F5' F 1.036(2) 0.599(2) 0.3360(19) 0.157(14) Uani 0.243(5) 1 d PD B 2
F6' F 1.056(2) 0.700(2) 0.383(3) 0.20(2) Uani 0.243(5) 1 d PD B 2
F7 F 0.7432(14) 1.0226(8) 0.1210(7) 0.138(6) Uani 0.746(10) 1 d PD C 1
F8 F 0.6303(9) 0.9838(8) 0.0657(8) 0.119(5) Uani 0.746(10) 1 d PD C 1
F9 F 0.7787(11) 1.0366(8) 0.0008(7) 0.124(5) Uani 0.746(10) 1 d P C 1
F7' F 0.820(3) 1.042(2) 0.051(3) 0.150(19) Uani 0.254(10) 1 d PD C 2
F8' F 0.685(4) 1.002(3) 0.012(2) 0.190(18) Uani 0.254(10) 1 d PD C 2
F9' F 0.683(4) 1.001(2) 0.131(2) 0.161(18) Uani 0.254(10) 1 d PD C 2
F10 F 1.0761(7) 0.7559(12) 0.0505(6) 0.133(6) Uani 0.757(5) 1 d PD B 1
F11 F 0.9904(8) 0.6698(8) 0.0074(6) 0.110(4) Uani 0.757(5) 1 d PD B 1
F12 F 1.0225(9) 0.8072(9) -0.0539(5) 0.120(5) Uani 0.757(5) 1 d P B 1
F10' F 1.068(2) 0.826(3) 0.001(3) 0.168(16) Uani 0.243(5) 1 d PD B 2
F11' F 1.045(2) 0.687(3) 0.060(2) 0.150(16) Uani 0.243(5) 1 d PD B 2
F12' F 0.991(3) 0.750(3) -0.0470(15) 0.143(13) Uani 0.243(5) 1 d PD B 2
F13 F 0.6969(14) 0.3376(7) 0.0785(6) 0.171(7) Uani 0.850(11) 1 d PD D 1
F14 F 0.8182(10) 0.4455(11) 0.0372(6) 0.168(5) Uani 0.850(11) 1 d PD D 1
F15 F 0.6584(9) 0.4721(7) 0.0357(4) 0.112(4) Uani 0.850(11) 1 d PD D 1
F13' F 0.780(3) 0.347(3) 0.078(2) 0.13(2) Uani 0.150(11) 1 d PD D 2
F14' F 0.638(3) 0.402(4) 0.054(3) 0.18(3) Uani 0.150(11) 1 d PD D 2
F15' F 0.775(5) 0.484(3) 0.0248(19) 0.27(6) Uani 0.150(11) 1 d PD D 2
F16 F 0.6171(12) 0.2883(13) 0.4080(8) 0.179(7) Uani 0.676(7) 1 d PD A 1
F17 F 0.7813(11) 0.3097(9) 0.4005(6) 0.113(5) Uani 0.676(7) 1 d PD A 1
F18 F 0.7222(17) 0.2194(8) 0.3465(8) 0.154(7) Uani 0.676(7) 1 d PD A 1
F16' F 0.654(3) 0.3109(17) 0.4310(10) 0.119(11) Uani 0.324(7) 1 d PD A 2
F17' F 0.784(2) 0.257(2) 0.371(2) 0.210(18) Uani 0.324(7) 1 d PD A 2
F18' F 0.627(3) 0.2330(19) 0.3658(17) 0.178(17) Uani 0.324(7) 1 d PD A 2
F19 F 0.2441(10) 0.4966(11) 0.4200(7) 0.112(5) Uani 0.556(10) 1 d PD E 1
F20 F 0.2702(15) 0.6010(11) 0.4645(7) 0.131(6) Uani 0.556(10) 1 d PD E 1
F21 F 0.3764(11) 0.5004(14) 0.4712(8) 0.150(7) Uani 0.556(10) 1 d PD E 1
F19' F 0.343(2) 0.4670(12) 0.4409(10) 0.146(10) Uani 0.444(10) 1 d PD E 2
F20' F 0.2271(12) 0.566(2) 0.4386(11) 0.191(13) Uani 0.444(10) 1 d PD E 2
F21' F 0.3605(18) 0.5768(17) 0.4800(8) 0.130(9) Uani 0.444(10) 1 d PD E 2
F22 F 0.2248(8) 0.7643(10) 0.1795(7) 0.131(5) Uani 0.757(5) 1 d PD B 1
F23 F 0.3673(8) 0.8343(6) 0.1193(5) 0.082(3) Uani 0.757(5) 1 d PD B 1
F24 F 0.3302(10) 0.7117(7) 0.0968(5) 0.117(4) Uani 0.757(5) 1 d PD B 1
F22' F 0.2286(17) 0.706(2) 0.1649(16) 0.086(10) Uani 0.243(5) 1 d PD B 2
F23' F 0.320(3) 0.8312(17) 0.1401(19) 0.143(12) Uani 0.243(5) 1 d PD B 2
F24' F 0.368(2) 0.727(2) 0.0873(12) 0.081(10) Uani 0.243(5) 1 d PD B 2

loop_
_atom_site_aniso_label
_atom_site_aniso_U_11
_atom_site_aniso_U_22
_atom_site_aniso_U_33
_atom_site_aniso_U_23
_atom_site_aniso_U_13
_atom_site_aniso_U_12
Ru1 0.0521(4) 0.0397(3) 0.0389(2) -0.0129(2) -0.0091(2) 0.0004(3)
P1 0.1035(19) 0.0437(12) 0.0466(9) -0.0152(9) -0.0267(11) 0.0160(13)
P2 0.0897(17) 0.0410(11) 0.0549(10) -0.0145(9) -0.0232(11) 0.0076(12)
O1 0.108(6) 0.133(8) 0.068(4) -0.033(4) 0.018(4) 0.015(6)
C1 0.077(6) 0.075(6) 0.047(4) -0.023(4) -0.005(4) 0.001(5)
C2 0.070(5) 0.049(4) 0.037(3) -0.015(3) -0.014(3) -0.003(4)
C3 0.100(7) 0.061(5) 0.047(3) -0.026(3) -0.017(4) 0.009(5)
C4 0.118(10) 0.108(8) 0.061(5) -0.040(5) -0.009(6) 0.038(8)
C5 0.102(9) 0.125(11) 0.066(5) -0.034(6) 0.016(6) 0.012(9)
C6 0.095(8) 0.089(8) 0.046(4) -0.013(5) 0.006(5) -0.013(7)
C7 0.072(5) 0.055(5) 0.040(3) -0.011(3) -0.012(4) -0.009(5)
C8 0.133(9) 0.055(5) 0.055(4) -0.025(4) -0.032(5) 0.021(6)
C9 0.083(6) 0.048(5) 0.050(4) -0.006(4) -0.022(4) -0.006(5)
C10 0.060(5) 0.054(5) 0.047(3) -0.012(3) -0.013(3) -0.012(4)
C11 0.093(6) 0.080(7) 0.057(4) 0.004(5) -0.029(4) -0.038(6)
C12 0.096(8) 0.143(12) 0.079(7) -0.003(8) -0.013(6) -0.057(8)
C13 0.133(9) 0.250(18) 0.101(10) 0.011(11) -0.022(8) -0.127(10)
C14 0.199(11) 0.192(13) 0.112(10) 0.031(9) -0.066(9) -0.146(9)
C15 0.235(12) 0.112(9) 0.098(7) 0.010(7) -0.093(7) -0.092(9)
C16 0.153(9) 0.086(7) 0.069(5) 0.001(5) -0.053(6) -0.054(7)
C17 0.163(12) 0.056(6) 0.056(5) -0.002(5) -0.034(6) -0.007(8)
C18 0.174(14) 0.115(11) 0.071(7) 0.022(7) -0.026(8) -0.056(11)
C19 0.29(2) 0.051(7) 0.089(8) -0.009(6) -0.066(11) 0.026(11)
C20 0.174(14) 0.083(9) 0.055(5) -0.010(6) -0.022(7) -0.004(10)
C21 0.096(7) 0.111(8) 0.072(5) -0.038(5) -0.038(5) 0.049(6)
C22 0.164(12) 0.223(14) 0.113(8) -0.087(9) -0.056(9) 0.125(10)
C23 0.118(9) 0.146(12) 0.095(7) -0.055(7) -0.054(7) 0.044(9)
C24 0.100(9) 0.152(16) 0.124(10) -0.016(11) -0.047(8) -0.014(11)
C25 0.158(10) 0.056(6) 0.079(5) -0.014(5) -0.054(6) -0.027(7)
C26 0.111(9) 0.135(11) 0.101(8) -0.029(8) -0.018(7) -0.061(8)
C27 0.222(14) 0.124(12) 0.089(7) -0.022(7) -0.075(8) -0.049(11)
C28 0.32(2) 0.055(7) 0.107(9) -0.005(7) -0.072(12) -0.050(11)
C29 0.149(12) 0.089(8) 0.098(8) -0.034(7) -0.030(8) 0.060(8)
C30 0.092(9) 0.188(15) 0.133(11) -0.050(11) -0.017(9) 0.074(9)
C31 0.255(19) 0.132(10) 0.112(9) -0.067(7) -0.033(11) 0.108(11)
C32 0.206(15) 0.130(12) 0.138(13) -0.020(11) -0.049(12) 0.103(11)
B1 0.042(4) 0.053(5) 0.039(3) -0.012(4) -0.004(3) -0.001(4)
C33 0.040(4) 0.046(4) 0.045(3) -0.011(3) -0.004(3) -0.003(3)
C34 0.042(4) 0.052(5) 0.046(3) -0.013(3) -0.007(3) 0.000(4)
C35 0.055(5) 0.052(5) 0.046(3) -0.013(3) -0.009(3) -0.001(4)
C36 0.061(5) 0.061(5) 0.056(4) -0.019(4) -0.020(4) -0.002(4)
C37 0.044(4) 0.068(6) 0.071(5) -0.017(4) -0.020(4) 0.001(4)
C38 0.047(4) 0.056(5) 0.066(4) -0.025(4) -0.006(4) 0.001(4)
C39 0.069(6) 0.083(6) 0.062(4) -0.036(4) -0.008(4) 0.004(5)
C40 0.069(6) 0.118(9) 0.125(8) -0.059(7) -0.043(6) 0.026(7)
C41 0.045(4) 0.053(5) 0.043(3) -0.012(3) -0.009(3) -0.002(4)
C42 0.058(5) 0.053(5) 0.049(4) -0.016(3) -0.004(4) -0.004(4)
C43 0.072(6) 0.050(5) 0.057(4) -0.010(4) -0.017(4) -0.009(5)
C44 0.061(5) 0.065(6) 0.049(4) -0.005(4) -0.008(4) -0.019(5)
C45 0.045(4) 0.076(6) 0.048(4) -0.014(4) -0.004(3) -0.009(4)
C46 0.045(4) 0.058(5) 0.051(4) -0.011(4) -0.005(3) -0.002(4)
C47 0.105(9) 0.055(6) 0.082(6) -0.011(5) -0.012(6) -0.005(6)
C48 0.047(5) 0.106(9) 0.064(5) -0.014(6) 0.005(4) -0.008(6)
C49 0.041(4) 0.053(5) 0.043(3) -0.011(3) -0.005(3) 0.000(4)
C50 0.059(5) 0.056(5) 0.043(3) -0.010(3) -0.010(3) 0.001(4)
C51 0.070(6) 0.061(5) 0.052(4) -0.020(4) -0.008(4) 0.002(5)
C52 0.074(6) 0.050(5) 0.069(5) -0.019(4) -0.011(5) 0.003(5)
C53 0.062(5) 0.053(5) 0.056(4) -0.005(4) -0.012(4) 0.000(5)
C54 0.058(5) 0.058(5) 0.045(3) -0.011(4) -0.008(3) -0.003(4)
C55 0.151(13) 0.087(8) 0.070(6) -0.038(5) -0.013(7) -0.002(9)
C56 0.129(11) 0.062(7) 0.077(7) 0.005(6) -0.019(7) -0.005(8)
C57 0.043(4) 0.048(4) 0.044(3) -0.014(3) -0.007(3) -0.001(3)
C58 0.047(4) 0.053(5) 0.045(3) -0.011(3) -0.009(3) -0.001(4)
C59 0.048(4) 0.052(5) 0.049(3) -0.016(3) -0.001(3) -0.004(4)
C60 0.042(4) 0.056(5) 0.061(4) -0.023(4) -0.007(3) -0.001(4)
C61 0.050(4) 0.050(4) 0.057(4) -0.021(3) -0.015(3) 0.003(4)
C62 0.050(4) 0.051(4) 0.044(3) -0.015(3) -0.008(3) -0.003(4)
C63 0.063(6) 0.080(7) 0.055(4) -0.016(5) 0.004(4) -0.006(5)
C64 0.064(6) 0.071(6) 0.072(5) -0.019(5) -0.024(4) 0.008(5)
F1 0.065(6) 0.169(8) 0.128(6) -0.098(5) 0.010(5) 0.009(6)
F2 0.154(11) 0.077(6) 0.150(8) -0.058(6) 0.047(8) -0.013(7)
F3 0.188(12) 0.176(11) 0.052(4) -0.053(5) -0.042(5) 0.072(9)
F1' 0.214(17) 0.173(15) 0.088(11) -0.061(11) -0.073(12) 0.163(12)
F2' 0.14(2) 0.15(2) 0.111(14) -0.066(14) 0.049(14) -0.006(19)
F3' 0.118(15) 0.155(14) 0.152(12) -0.124(9) -0.074(11) 0.051(13)
F4 0.089(5) 0.139(8) 0.169(6) -0.085(6) -0.086(4) 0.039(5)
F5 0.111(6) 0.127(7) 0.171(7) -0.085(6) -0.079(5) 0.069(5)
F6 0.041(5) 0.29(2) 0.145(10) -0.012(12) -0.003(6) 0.003(9)
F4' 0.11(3) 0.38(8) 0.27(6) 0.18(5) -0.02(4) 0.07(4)
F5' 0.062(14) 0.20(3) 0.29(3) -0.18(2) -0.095(16) 0.066(16)
F6' 0.059(15) 0.17(3) 0.44(6) -0.16(3) -0.10(2) 0.009(19)
F7 0.253(15) 0.066(6) 0.119(7) -0.039(5) -0.073(8) 0.025(8)
F8 0.099(7) 0.081(7) 0.171(10) -0.026(7) -0.028(7) 0.030(6)
F9 0.155(10) 0.069(6) 0.106(7) 0.024(6) 0.007(7) 0.008(7)
F7' 0.14(3) 0.056(17) 0.22(4) 0.00(2) -0.02(3) -0.043(18)
F8' 0.38(5) 0.08(2) 0.16(2) -0.040(18) -0.18(2) 0.08(3)
F9' 0.21(4) 0.057(19) 0.17(3) -0.018(19) 0.08(3) 0.00(2)
F10 0.047(4) 0.259(15) 0.106(6) -0.068(8) -0.022(4) 0.006(7)
F11 0.078(6) 0.116(7) 0.130(7) -0.052(6) 0.024(5) 0.009(6)
F12 0.110(7) 0.145(10) 0.068(4) 0.000(6) 0.032(5) 0.012(7)
F10' 0.085(15) 0.22(3) 0.20(3) -0.11(2) 0.068(18) -0.101(17)
F11' 0.070(16) 0.15(3) 0.15(3) 0.04(2) 0.046(17) 0.056(18)
F12' 0.09(2) 0.29(3) 0.106(12) -0.144(14) -0.031(13) 0.03(2)
F13 0.355(19) 0.084(6) 0.103(5) -0.055(4) -0.070(8) 0.018(9)
F14 0.152(9) 0.248(12) 0.108(5) -0.094(6) 0.037(6) 0.006(10)
F15 0.176(9) 0.105(6) 0.062(3) -0.028(4) -0.034(5) -0.010(7)
F13' 0.21(5) 0.13(3) 0.060(18) -0.050(18) -0.01(3) 0.11(3)
F14' 0.18(6) 0.29(5) 0.17(3) -0.19(3) -0.06(3) 0.05(5)
F15' 0.68(17) 0.06(3) 0.016(14) 0.003(17) 0.06(4) -0.08(6)
F16 0.129(10) 0.196(15) 0.121(8) 0.075(9) 0.024(8) -0.023(11)
F17 0.154(10) 0.093(8) 0.081(5) 0.014(6) -0.054(6) 0.012(8)
F18 0.30(2) 0.050(6) 0.112(8) -0.001(6) -0.067(10) 0.021(10)
F16' 0.22(3) 0.088(17) 0.045(8) 0.005(10) -0.039(13) 0.021(19)
F17' 0.16(3) 0.16(2) 0.21(3) 0.10(2) 0.02(2) 0.08(2)
F18' 0.32(4) 0.077(16) 0.11(2) -0.010(15) 0.02(3) -0.08(2)
F19 0.099(8) 0.135(11) 0.086(7) -0.026(7) 0.022(6) -0.069(7)
F20 0.189(14) 0.099(10) 0.081(6) -0.032(6) 0.053(8) 0.004(10)
F21 0.068(8) 0.199(16) 0.103(8) 0.077(9) 0.004(7) 0.015(10)
F19' 0.25(3) 0.054(10) 0.082(9) 0.008(8) 0.057(12) 0.002(14)
F20' 0.039(7) 0.33(3) 0.107(12) 0.073(16) 0.027(8) 0.051(13)
F21' 0.153(16) 0.180(19) 0.043(6) -0.026(9) 0.009(8) -0.060(15)
F22 0.059(5) 0.174(11) 0.118(7) 0.027(8) -0.016(5) 0.031(6)
F23 0.100(6) 0.058(5) 0.085(5) -0.005(4) -0.030(4) 0.016(5)
F24 0.194(8) 0.085(6) 0.107(4) -0.043(4) -0.098(5) 0.028(6)
F22' 0.057(11) 0.10(2) 0.102(15) 0.001(15) -0.051(10) 0.000(13)
F23' 0.23(3) 0.107(17) 0.176(19) -0.103(14) -0.147(18) 0.104(18)
F24' 0.082(16) 0.12(2) 0.038(9) -0.018(12) -0.014(10) 0.007(17)

loop_
_atom_type_symbol
_atom_type_description
_atom_type_scat_dispersion_real
_atom_type_scat_dispersion_imag
_atom_type_scat_source
C C 0.0033 0.0016 'International Tables Vol C Tables 4.2.6.8 and 6.1.1.4'
H H 0.0000 0.0000 'International Tables Vol C Tables 4.2.6.8 and 6.1.1.4'
B B 0.0013 0.0007 'International Tables Vol C Tables 4.2.6.8 and 6.1.1.4'
O O 0.0106 0.0060 'International Tables Vol C Tables 4.2.6.8 and 6.1.1.4'
F F 0.0171 0.0103 'International Tables Vol C Tables 4.2.6.8 and 6.1.1.4'
P P 0.1023 0.0942 'International Tables Vol C Tables 4.2.6.8 and 6.1.1.4'
Ru Ru -1.2594 0.8363 'International Tables Vol C Tables 4.2.6.8 and 6.1.1.4'

loop_
_geom_angle_atom_site_label_1
_geom_angle_atom_site_label_2
_geom_angle_atom_site_label_3
_geom_angle
_geom_angle_site_symmetry_1
_geom_angle_site_symmetry_3
_geom_angle_publ_flag
C1 Ru1 C10 103.7(4) . . ?
C1 Ru1 C2 141.9(4) . . ?
C10 Ru1 C2 38.2(3) . . ?
C1 Ru1 P1 98.2(4) . . ?
C10 Ru1 P1 94.3(3) . . ?
C2 Ru1 P1 86.2(2) . . ?
C1 Ru1 P2 96.8(4) . . ?
C10 Ru1 P2 84.7(3) . . ?
C2 Ru1 P2 83.7(2) . . ?
P1 Ru1 P2 164.86(9) . . ?
C8 P1 C17 105.6(6) . . ?
C8 P1 C21 106.0(6) . . ?
C17 P1 C21 111.8(6) . . ?
C8 P1 Ru1 99.9(4) . . ?
C17 P1 Ru1 126.7(5) . . ?
C21 P1 Ru1 104.7(4) . . ?
C9 P2 C29 104.8(6) . . ?
C9 P2 C25 106.1(5) . . ?
C29 P2 C25 111.8(7) . . ?
C9 P2 Ru1 101.2(3) . . ?
C29 P2 Ru1 122.2(4) . . ?
C25 P2 Ru1 109.0(4) . . ?
O1 C1 Ru1 176.8(11) . . ?
C3 C2 C7 118.6(8) . . ?
C3 C2 C10 123.1(8) . . ?
C7 C2 C10 118.3(9) . . ?
C3 C2 Ru1 101.8(6) . . ?
C7 C2 Ru1 103.9(6) . . ?
C10 C2 Ru1 62.6(5) . . ?
C4 C3 C2 119.2(9) . . ?
C4 C3 C8 118.2(11) . . ?
C2 C3 C8 122.4(9) . . ?
C5 C4 C3 120.9(13) . . ?
C6 C5 C4 121.0(11) . . ?
C5 C6 C7 120.8(10) . . ?
C6 C7 C2 118.2(10) . . ?
C6 C7 C9 121.2(9) . . ?
C2 C7 C9 120.4(8) . . ?
C3 C8 P1 106.7(8) . . ?
C7 C9 P2 108.1(6) . . ?
C2 C10 C11 124.2(9) . . ?
C2 C10 Ru1 79.2(6) . . ?
C11 C10 Ru1 128.8(6) . . ?
C16 C11 C12 118.0(13) . . ?
C16 C11 C10 122.9(10) . . ?
C12 C11 C10 118.6(13) . . ?
C13 C12 C11 121.4(17) . . ?
C14 C13 C12 120.4(16) . . ?
C13 C14 C15 120.9(16) . . ?
C14 C15 C16 118.3(16) . . ?
C11 C16 C15 121.0(13) . . ?
C19 C17 C20 109.8(12) . . ?
C19 C17 C18 110.5(14) . . ?
C20 C17 C18 106.5(13) . . ?
C19 C17 P1 111.5(10) . . ?
C20 C17 P1 111.1(10) . . ?
C18 C17 P1 107.3(8) . . ?
C24 C21 C23 108.6(14) . . ?
C24 C21 C22 109.8(12) . . ?
C23 C21 C22 107.7(12) . . ?
C24 C21 P1 104.4(9) . . ?
C23 C21 P1 112.2(9) . . ?
C22 C21 P1 114.0(11) . . ?
C28 C25 C27 108.5(13) . . ?
C28 C25 C26 106.8(12) . . ?
C27 C25 C26 109.6(13) . . ?
C28 C25 P2 115.8(13) . . ?
C27 C25 P2 107.6(9) . . ?
C26 C25 P2 108.4(9) . . ?
C30 C29 C31 107.3(14) . . ?
C30 C29 C32 107.5(15) . . ?
C31 C29 C32 111.4(14) . . ?
C30 C29 P2 108.6(12) . . ?
C31 C29 P2 109.5(13) . . ?
C32 C29 P2 112.4(11) . . ?
C49 B1 C57 104.2(7) . . ?
C49 B1 C33 112.5(7) . . ?
C57 B1 C33 110.7(7) . . ?
C49 B1 C41 112.3(7) . . ?
C57 B1 C41 114.0(7) . . ?
C33 B1 C41 103.4(7) . . ?
C38 C33 C34 115.1(8) . . ?
C38 C33 B1 121.2(8) . . ?
C34 C33 B1 123.4(8) . . ?
C35 C34 C33 122.5(8) . . ?
C36 C35 C34 120.9(9) . . ?
C36 C35 C39 119.8(9) . . ?
C34 C35 C39 119.3(9) . . ?
C35 C36 C37 117.9(9) . . ?
C36 C37 C38 121.1(9) . . ?
C36 C37 C40 118.9(11) . . ?
C38 C37 C40 120.1(10) . . ?
C37 C38 C33 122.5(9) . . ?
F1' C39 F3 127.3(17) . . ?
F1' C39 F3' 107(2) . . ?
F3 C39 F3' 41.1(12) . . ?
F1' C39 F1 59.8(15) . . ?
F3 C39 F1 106.0(10) . . ?
F3' C39 F1 131.0(15) . . ?
F1' C39 F2 44.1(16) . . ?
F3 C39 F2 105.4(13) . . ?
F3' C39 F2 68.9(14) . . ?
F1 C39 F2 101.6(12) . . ?
F1' C39 F2' 112(2) . . ?
F3 C39 F2' 58.8(16) . . ?
F3' C39 F2' 99.0(18) . . ?
F1 C39 F2' 56.1(15) . . ?
F2 C39 F2' 139.3(18) . . ?
F1' C39 C35 116.5(14) . . ?
F3 C39 C35 115.1(11) . . ?
F3' C39 C35 112.6(14) . . ?
F1 C39 C35 115.2(11) . . ?
F2 C39 C35 112.2(9) . . ?
F2' C39 C35 108.3(16) . . ?
F4' C40 F6 133(2) . . ?
F4' C40 F6' 110(3) . . ?
F6 C40 F6' 53(2) . . ?
F4' C40 F4 56(3) . . ?
F6 C40 F4 108.8(13) . . ?
F6' C40 F4 60(2) . . ?
F4' C40 F5 50(3) . . ?
F6 C40 F5 106.4(15) . . ?
F6' C40 F5 133.6(19) . . ?
F4 C40 F5 103.3(12) . . ?
F4' C40 F5' 106(3) . . ?
F6 C40 F5' 47.6(17) . . ?
F6' C40 F5' 97(3) . . ?
F4 C40 F5' 132.8(18) . . ?
F5 C40 F5' 61.9(16) . . ?
F4' C40 C37 115(2) . . ?
F6 C40 C37 111.7(11) . . ?
F6' C40 C37 114.5(19) . . ?
F4 C40 C37 114.3(12) . . ?
F5 C40 C37 111.8(11) . . ?
F5' C40 C37 112.8(17) . . ?
C42 C41 C46 116.0(7) . . ?
C42 C41 B1 122.1(7) . . ?
C46 C41 B1 121.5(8) . . ?
C41 C42 C43 122.4(9) . . ?
C44 C43 C42 120.0(9) . . ?
C44 C43 C47 120.8(9) . . ?
C42 C43 C47 119.2(9) . . ?
C45 C44 C43 118.7(8) . . ?
C44 C45 C46 120.9(9) . . ?
C44 C45 C48 120.5(8) . . ?
C46 C45 C48 118.7(10) . . ?
C41 C46 C45 122.0(9) . . ?
F8' C47 F7 131(2) . . ?
F8' C47 F9' 113(3) . . ?
F7 C47 F9' 37(2) . . ?
F8' C47 F9 58(2) . . ?
F7 C47 F9 107.3(12) . . ?
F9' C47 F9 130.2(19) . . ?
F8' C47 F8 48(2) . . ?
F7 C47 F8 104.2(14) . . ?
F9' C47 F8 71(3) . . ?
F9 C47 F8 102.5(12) . . ?
F8' C47 F7' 107(3) . . ?
F7 C47 F7' 65(2) . . ?
F9' C47 F7' 101(3) . . ?
F9 C47 F7' 50(2) . . ?
F8 C47 F7' 138(2) . . ?
F8' C47 C43 113(2) . . ?
F7 C47 C43 115.3(12) . . ?
F9' C47 C43 113.6(18) . . ?
F9 C47 C43 114.3(11) . . ?
F8 C47 C43 111.9(11) . . ?
F7' C47 C43 109.1(19) . . ?
F12' C48 F10 132.1(19) . . ?
F12' C48 F12 43(2) . . ?
F10 C48 F12 107.9(10) . . ?
F12' C48 F11' 117(3) . . ?
F10 C48 F11' 49(2) . . ?
F12 C48 F11' 133.7(17) . . ?
F12' C48 F11 63(2) . . ?
F10 C48 F11 107.0(13) . . ?
F12 C48 F11 102.8(11) . . ?
F11' C48 F11 62(2) . . ?
F12' C48 F10' 101(3) . . ?
F10 C48 F10' 54.9(19) . . ?
F12 C48 F10' 60(2) . . ?
F11' C48 F10' 102(3) . . ?
F11 C48 F10' 140.6(19) . . ?
F12' C48 C45 113.6(19) . . ?
F10 C48 C45 113.4(11) . . ?
F12 C48 C45 113.0(10) . . ?
F11' C48 C45 113.2(16) . . ?
F11 C48 C45 112.1(9) . . ?
F10' C48 C45 107(2) . . ?
C54 C49 C50 114.4(9) . . ?
C54 C49 B1 123.4(8) . . ?
C50 C49 B1 121.9(7) . . ?
C51 C50 C49 123.0(8) . . ?
C50 C51 C52 121.5(9) . . ?
C50 C51 C55 119.6(9) . . ?
C52 C51 C55 118.8(10) . . ?
C53 C52 C51 117.1(10) . . ?
C52 C53 C54 121.7(8) . . ?
C52 C53 C56 119.0(10) . . ?
C54 C53 C56 119.3(10) . . ?
C53 C54 C49 122.3(9) . . ?
F15' C55 F13 130(2) . . ?
F15' C55 F14 37(3) . . ?
F13 C55 F14 110.6(14) . . ?
F15' C55 F14' 107(3) . . ?
F13 C55 F14' 58(3) . . ?
F14 C55 F14' 128(2) . . ?
F15' C55 F13' 104(3) . . ?
F13 C55 F13' 48(2) . . ?
F14 C55 F13' 70(2) . . ?
F14' C55 F13' 103(3) . . ?
F15' C55 F15 70(3) . . ?
F13 C55 F15 103.0(14) . . ?
F14 C55 F15 104.7(10) . . ?
F14' C55 F15 46(3) . . ?
F13' C55 F15 139(2) . . ?
F15' C55 C51 114(2) . . ?
F13 C55 C51 114.6(10) . . ?
F14 C55 C51 112.3(13) . . ?
F14' C55 C51 118(2) . . ?
F13' C55 C51 109(2) . . ?
F15 C55 C51 110.8(12) . . ?
F16 C56 F17' 129.8(19) . . ?
F16 C56 F16' 37.3(17) . . ?
F17' C56 F16' 111(2) . . ?
F16 C56 F18 108.1(16) . . ?
F17' C56 F18 55(2) . . ?
F16' C56 F18 128.4(15) . . ?
F16 C56 F17 110.8(14) . . ?
F17' C56 F17 49(2) . . ?
F16' C56 F17 75.2(17) . . ?
F18 C56 F17 103.1(15) . . ?
F16 C56 F18' 58.7(17) . . ?
F17' C56 F18' 105(2) . . ?
F16' C56 F18' 93(2) . . ?
F18 C56 F18' 54.7(17) . . ?
F17 C56 F18' 140.0(17) . . ?
F16 C56 C53 112.0(13) . . ?
F17' C56 C53 118.2(18) . . ?
F16' C56 C53 116.6(15) . . ?
F18 C56 C53 112.1(11) . . ?
F17 C56 C53 110.4(11) . . ?
F18' C56 C53 109.0(16) . . ?
C62 C57 C58 115.5(7) . . ?
C62 C57 B1 125.6(6) . . ?
C58 C57 B1 118.8(7) . . ?
C59 C58 C57 122.2(8) . . ?
C60 C59 C58 120.7(7) . . ?
C60 C59 C63 120.3(8) . . ?
C58 C59 C63 119.0(8) . . ?
C59 C60 C61 118.3(8) . . ?
C60 C61 C62 120.8(8) . . ?
C60 C61 C64 120.3(8) . . ?
C62 C61 C64 118.9(7) . . ?
C61 C62 C57 122.5(7) . . ?
F20' C63 F21 128.0(13) . . ?
F20' C63 F19' 114(2) . . ?
F21 C63 F19' 45.9(16) . . ?
F20' C63 F20 47.7(18) . . ?
F21 C63 F20 106.0(14) . . ?
F19' C63 F20 134.1(12) . . ?
F20' C63 F21' 103.5(19) . . ?
F21 C63 F21' 56.4(15) . . ?
F19' C63 F21' 101.7(17) . . ?
F20 C63 F21' 58.4(14) . . ?
F20' C63 F19 55.4(18) . . ?
F21 C63 F19 105.6(13) . . ?
F19' C63 F19 65.9(16) . . ?
F20 C63 F19 100.7(13) . . ?
F21' C63 F19 138.7(12) . . ?
F20' C63 C59 114.6(13) . . ?
F21 C63 C59 117.3(10) . . ?
F19' C63 C59 111.5(12) . . ?
F20 C63 C59 114.1(11) . . ?
F21' C63 C59 109.7(11) . . ?
F19 C63 C59 111.4(10) . . ?
F23' C64 F24 118.8(19) . . ?
F23' C64 F22 73(2) . . ?
F24 C64 F22 110.5(12) . . ?
F23' C64 F23 28.9(18) . . ?
F24 C64 F23 104.1(9) . . ?
F22 C64 F23 101.7(11) . . ?
F23' C64 F22' 112(2) . . ?
F24 C64 F22' 75.4(16) . . ?
F22 C64 F22' 43.0(15) . . ?
F23 C64 F22' 135.2(15) . . ?
F23' C64 F24' 109(2) . . ?
F24 C64 F24' 22.5(14) . . ?
F22 C64 F24' 129.6(16) . . ?
F23 C64 F24' 87.4(14) . . ?
F22' C64 F24' 98(2) . . ?
F23' C64 C61 118(2) . . ?
F24 C64 C61 114.8(10) . . ?
F22 C64 C61 113.5(9) . . ?
F23 C64 C61 111.2(10) . . ?
F22' C64 C61 109.0(13) . . ?
F24' C64 C61 108.6(14) . . ?

loop_
_geom_bond_atom_site_label_1
_geom_bond_atom_site_label_2
_geom_bond_distance
_geom_bond_site_symmetry_2
_geom_bond_publ_flag
Ru1 C1 1.799(9) . ?
Ru1 C10 2.106(10) . ?
Ru1 C2 2.329(8) . ?
Ru1 P1 2.367(3) . ?
Ru1 P2 2.385(3) . ?
P1 C8 1.844(11) . ?
P1 C17 1.881(11) . ?
P1 C21 1.899(14) . ?
P2 C9 1.854(10) . ?
P2 C29 1.862(17) . ?
P2 C25 1.870(15) . ?
O1 C1 1.156(12) . ?
C2 C3 1.420(15) . ?
C2 C7 1.421(12) . ?
C2 C10 1.467(12) . ?
C3 C4 1.372(16) . ?
C3 C8 1.531(13) . ?
C4 C5 1.363(17) . ?
C5 C6 1.36(2) . ?
C6 C7 1.398(14) . ?
C7 C9 1.504(15) . ?
C10 C11 1.494(15) . ?
C11 C16 1.372(19) . ?
C11 C12 1.381(17) . ?
C12 C13 1.38(2) . ?
C13 C14 1.34(3) . ?
C14 C15 1.39(2) . ?
C15 C16 1.41(2) . ?
C17 C19 1.51(2) . ?
C17 C20 1.519(18) . ?
C17 C18 1.55(2) . ?
C21 C24 1.51(2) . ?
C21 C23 1.519(18) . ?
C21 C22 1.55(2) . ?
C25 C28 1.537(19) . ?
C25 C27 1.537(18) . ?
C25 C26 1.56(2) . ?
C29 C30 1.49(3) . ?
C29 C31 1.52(2) . ?
C29 C32 1.56(2) . ?
B1 C49 1.633(15) . ?
B1 C57 1.640(12) . ?
B1 C33 1.641(13) . ?
B1 C41 1.645(11) . ?
C33 C38 1.394(13) . ?
C33 C34 1.398(13) . ?
C34 C35 1.382(13) . ?
C35 C36 1.376(14) . ?
C35 C39 1.483(15) . ?
C36 C37 1.376(15) . ?
C37 C38 1.382(15) . ?
C37 C40 1.495(16) . ?
C39 F1' 1.19(3) . ?
C39 F3 1.286(14) . ?
C39 F3' 1.31(3) . ?
C39 F1 1.319(15) . ?
C39 F2 1.325(16) . ?
C39 F2' 1.33(3) . ?
C40 F4' 1.25(4) . ?
C40 F6 1.280(16) . ?
C40 F6' 1.30(3) . ?
C40 F4 1.304(18) . ?
C40 F5 1.341(18) . ?
C40 F5' 1.34(4) . ?
C41 C42 1.385(13) . ?
C41 C46 1.394(12) . ?
C42 C43 1.402(12) . ?
C43 C44 1.383(14) . ?
C43 C47 1.468(16) . ?
C44 C45 1.368(15) . ?
C45 C46 1.396(11) . ?
C45 C48 1.504(14) . ?
C47 F8' 1.27(4) . ?
C47 F7 1.276(19) . ?
C47 F9' 1.29(4) . ?
C47 F9 1.326(14) . ?
C47 F8 1.343(18) . ?
C47 F7' 1.36(4) . ?
C48 F12' 1.20(3) . ?
C48 F10 1.256(15) . ?
C48 F12 1.303(13) . ?
C48 F11' 1.32(4) . ?
C48 F11 1.346(18) . ?
C48 F10' 1.35(4) . ?
C49 C54 1.399(11) . ?
C49 C50 1.403(12) . ?
C50 C51 1.368(15) . ?
C51 C52 1.377(13) . ?
C51 C55 1.495(16) . ?
C52 C53 1.374(15) . ?
C53 C54 1.380(15) . ?
C53 C56 1.502(14) . ?
C55 F15' 1.25(4) . ?
C55 F13 1.295(18) . ?
C55 F14 1.302(18) . ?
C55 F14' 1.31(5) . ?
C55 F13' 1.33(4) . ?
C55 F15 1.333(18) . ?
C56 F16 1.209(19) . ?
C56 F17' 1.23(3) . ?
C56 F16' 1.32(2) . ?
C56 F18 1.34(2) . ?
C56 F17 1.34(2) . ?
C56 F18' 1.38(3) . ?
C57 C62 1.385(12) . ?
C57 C58 1.407(10) . ?
C58 C59 1.388(12) . ?
C59 C60 1.372(13) . ?
C59 C63 1.500(11) . ?
C60 C61 1.384(11) . ?
C61 C62 1.384(12) . ?
C61 C64 1.496(14) . ?
C63 F20' 1.23(2) . ?
C63 F21 1.265(18) . ?
C63 F19' 1.27(2) . ?
C63 F20 1.278(19) . ?
C63 F21' 1.32(2) . ?
C63 F19 1.338(19) . ?
C64 F23' 1.21(3) . ?
C64 F24 1.291(16) . ?
C64 F22 1.332(14) . ?
C64 F23 1.345(13) . ?
C64 F22' 1.35(3) . ?
C64 F24' 1.35(3) . ?
